data_4337320
loop_
_publ_author_name
'Liu, Juan'
'Zhang, Hua-Bin'
'Tan, Yan-Xi'
'Wang, Fei'
'Kang, Yao'
'Zhang, Jian'

_publ_section_title
;
 Structural Diversity and Photoluminescent Properties of Zinc
 Benzotriazole-5-carboxylate Coordination Polymers.
;
_journal_issue 3
_journal_name_full 'Inorganic chemistry'
_journal_page_first 1500
_journal_page_last 1506
_journal_paper_doi 10.1021/ic402467g
_journal_volume 53
_journal_year 2014
_chemical_formula_moiety 'C20 H14 N10 O4 Zn2, C4 H9 N O'
_chemical_formula_sum 'C24 H23 N11 O5 Zn2'
_chemical_formula_weight 676.27
_chemical_name_systematic
; 
 ? 
;
_space_group_IT_number 33
_symmetry_cell_setting orthorhombic
_symmetry_space_group_name_Hall 'P 2c -2n'
_symmetry_space_group_name_H-M 'P n a 21'
_atom_sites_solution_hydrogens geom
_atom_sites_solution_primary direct
_atom_sites_solution_secondary difmap
_audit_creation_method SHELXL-97
_cell_angle_alpha 90.00
_cell_angle_beta 90.00
_cell_angle_gamma 90.00
_cell_formula_units_Z 4
_cell_length_a 16.6901(11)
_cell_length_b 8.1097(13)
_cell_length_c 20.2890(12)
_cell_measurement_reflns_used 758
_cell_measurement_temperature 293(2)
_cell_measurement_theta_max 28.8667
_cell_measurement_theta_min 2.3447
_cell_volume 2746.2(5)
_computing_structure_refinement 'SHELXL-97 (Sheldrick, 1997)'
_computing_structure_solution 'SHELXS-97 (Sheldrick, 1990)'
_diffrn_ambient_temperature 293(2)
_diffrn_detector_area_resol_mean none
_diffrn_measured_fraction_theta_full 0.999
_diffrn_measured_fraction_theta_max 0.999
_diffrn_measurement_device_type 'Mercury2 (2x2 bin mode)'
_diffrn_measurement_method CCD_Profile_fitting
_diffrn_radiation_monochromator graphite
_diffrn_radiation_source 'fine-focus sealed tube'
_diffrn_radiation_type MoK\a
_diffrn_radiation_wavelength 0.71073
_diffrn_reflns_av_R_equivalents 0.0869
_diffrn_reflns_av_sigmaI/netI 0.1738
_diffrn_reflns_limit_h_max 19
_diffrn_reflns_limit_h_min -18
_diffrn_reflns_limit_k_max 9
_diffrn_reflns_limit_k_min -4
_diffrn_reflns_limit_l_max 23
_diffrn_reflns_limit_l_min -24
_diffrn_reflns_number 7047
_diffrn_reflns_theta_full 25.00
_diffrn_reflns_theta_max 25.00
_diffrn_reflns_theta_min 2.64
_diffrn_standards_decay_% none
_diffrn_standards_interval_count none
_diffrn_standards_interval_time none
_diffrn_standards_number none
_exptl_absorpt_coefficient_mu 1.804
_exptl_absorpt_correction_T_max 0.7142
_exptl_absorpt_correction_T_min 0.7142
_exptl_absorpt_correction_type multi-scan
_exptl_absorpt_process_details 'SADABS (Sheldrick, 1996)'
_exptl_crystal_colour colourless
_exptl_crystal_density_diffrn 1.636
_exptl_crystal_density_method 'not measured'
_exptl_crystal_description block
_exptl_crystal_F_000 1376
_exptl_crystal_size_max 0.20
_exptl_crystal_size_mid 0.20
_exptl_crystal_size_min 0.20
_refine_diff_density_max 0.674
_refine_diff_density_min -0.498
_refine_diff_density_rms 0.115
_refine_ls_abs_structure_details 'Flack H D (1983), Acta Cryst. A39, 876-881'
_refine_ls_abs_structure_Flack 0.00(3)
_refine_ls_extinction_method none
_refine_ls_goodness_of_fit_ref 0.954
_refine_ls_hydrogen_treatment refall
_refine_ls_matrix_type full
_refine_ls_number_parameters 379
_refine_ls_number_reflns 4118
_refine_ls_number_restraints 23
_refine_ls_restrained_S_all 0.952
_refine_ls_R_factor_all 0.1486
_refine_ls_R_factor_gt 0.0741
_refine_ls_shift/su_max 0.014
_refine_ls_shift/su_mean 0.002
_refine_ls_structure_factor_coef Fsqd
_refine_ls_weighting_details 'calc w=1/[\s^2^(Fo^2^)+(0.0180P)^2^+0.0000P] where P=(Fo^2^+2Fc^2^)/3'
_refine_ls_weighting_scheme calc
_refine_ls_wR_factor_gt 0.0987
_refine_ls_wR_factor_ref 0.1185
_reflns_number_gt 2380
_reflns_number_total 4118
_reflns_threshold_expression >2sigma(I)
_cod_data_source_file ic402467g_si_002.cif
_cod_data_source_block 1
_cod_original_sg_symbol_H-M Pna2(1)
_cod_database_code 4337320

loop_
_symmetry_equiv_pos_as_xyz
'x, y, z'
'-x, -y, z+1/2'
'-x+1/2, y+1/2, z+1/2'
'x+1/2, -y+1/2, z'

loop_
_atom_site_label
_atom_site_type_symbol
_atom_site_fract_x
_atom_site_fract_y
_atom_site_fract_z
_atom_site_U_iso_or_equiv
_atom_site_adp_type
_atom_site_occupancy
_atom_site_symmetry_multiplicity
_atom_site_calc_flag
_atom_site_refinement_flags
Zn1 Zn -0.07808(7) -0.4261(2) 0.59028(6) 0.0271(4) Uani 1 1 d .
Zn2 Zn -0.20595(7) -0.92690(19) 0.76466(6) 0.0253(4) Uani 1 1 d .
N3 N -0.1996(7) -0.7941(15) 0.6806(5) 0.027(3) Uani 1 1 d .
O4 O 0.1837(4) -0.5052(10) 0.7640(5) 0.033(2) Uani 1 1 d .
O1 O -0.4655(4) -1.0112(11) 0.5899(5) 0.038(2) Uani 1 1 d .
O2 O -0.4726(4) -0.8989(12) 0.4900(4) 0.034(2) Uani 1 1 d .
N6 N -0.0850(6) -0.2967(16) 0.6758(6) 0.023(3) Uani 1 1 d .
C1 C -0.2140(6) -0.6924(16) 0.5817(7) 0.022(3) Uani 1 1 d U
C6 C -0.2488(7) -0.6678(18) 0.5170(7) 0.023(3) Uani 1 1 d U
H6A H -0.2249 -0.6032 0.4847 0.028 Uiso 1 1 calc R
C14 C 0.1534(7) -0.4363(18) 0.8152(6) 0.028(3) Uani 1 1 d .
C7 C -0.4382(7) -0.9254(18) 0.5434(6) 0.027(3) Uani 1 1 d .
O3 O 0.1851(5) -0.4150(14) 0.8673(4) 0.052(3) Uani 1 1 d .
N2 N -0.1404(7) -0.6871(17) 0.6691(5) 0.035(4) Uani 1 1 d .
N1 N -0.1461(6) -0.6232(14) 0.6088(4) 0.029(3) Uani 1 1 d .
C8 C -0.0708(7) -0.1977(18) 0.7775(7) 0.026(4) Uani 1 1 d .
N4 N -0.1351(6) -0.1266(13) 0.7473(5) 0.026(3) Uani 1 1 d .
C12 C 0.0363(8) -0.2566(16) 0.8504(7) 0.032(4) Uani 1 1 d .
H12A H 0.0628 -0.2398 0.8902 0.038 Uiso 1 1 calc R
C13 C -0.0357(8) -0.1749(18) 0.8378(6) 0.038(4) Uani 1 1 d .
H13A H -0.0591 -0.1070 0.8693 0.045 Uiso 1 1 calc R
N9 N -0.1632(6) -0.7979(13) 0.8382(5) 0.027(3) Uani 1 1 d .
C2 C -0.2454(7) -0.7994(16) 0.6256(6) 0.023(3) Uani 1 1 d .
N8 N -0.1116(7) -0.2783(17) 0.5173(6) 0.034(3) Uani 1 1 d .
N5 N -0.1440(6) -0.1870(13) 0.6869(5) 0.028(3) Uani 1 1 d .
C15 C -0.1027(9) -0.303(2) 0.4562(8) 0.042(4) Uani 1 1 d .
H15A H -0.0847 -0.4011 0.4378 0.050 Uiso 1 1 calc R
C5 C -0.3208(7) -0.7489(19) 0.5076(7) 0.042(5) Uani 1 1 d .
H5A H -0.3473 -0.7350 0.4676 0.050 Uiso 1 1 calc R
C4 C -0.3554(6) -0.8497(16) 0.5547(5) 0.016(3) Uani 1 1 d U
C9 C -0.0390(8) -0.3050(17) 0.7310(6) 0.027(4) Uani 1 1 d .
C18 C -0.1153(9) -0.6704(19) 0.8365(8) 0.045(5) Uani 1 1 d .
H18A H -0.0940 -0.6267 0.7979 0.054 Uiso 1 1 calc R
C11 C 0.0693(8) -0.3654(17) 0.8026(5) 0.027(3) Uani 1 1 d .
C3 C -0.3185(6) -0.8809(18) 0.6152(6) 0.028(4) Uani 1 1 d .
H3A H -0.3408 -0.9510 0.6464 0.034 Uiso 1 1 calc R
C10 C 0.0339(7) -0.3898(18) 0.7432(6) 0.030(4) Uani 1 1 d .
H10A H 0.0565 -0.4592 0.7118 0.036 Uiso 1 1 calc R
C19 C -0.1756(9) -0.824(2) 0.9029(7) 0.061(5) Uani 1 1 d .
H19A H -0.2056 -0.9103 0.9201 0.073 Uiso 1 1 calc R
N10 N -0.1006(7) -0.6098(17) 0.8970(6) 0.055(4) Uani 1 1 d .
H10B H -0.0721 -0.5245 0.9061 0.067 Uiso 1 1 calc R
C20 C -0.1382(9) -0.706(2) 0.9399(8) 0.070(6) Uani 1 1 d .
H20A H -0.1390 -0.6953 0.9855 0.084 Uiso 1 1 calc R
N7 N -0.1221(8) -0.1704(18) 0.4221(6) 0.062(4) Uani 1 1 d .
H7A H -0.1190 -0.1615 0.3799 0.075 Uiso 1 1 calc R
C16 C -0.1469(10) -0.053(2) 0.4627(8) 0.083(6) Uani 1 1 d .
H16A H -0.1641 0.0528 0.4521 0.099 Uiso 1 1 calc R
C17 C -0.1413(10) -0.123(2) 0.5234(8) 0.069(5) Uani 1 1 d .
H17A H -0.1555 -0.0728 0.5628 0.083 Uiso 1 1 calc R
O5 O -0.1029(9) -0.1311(16) 0.2891(6) 0.128(6) Uani 1 1 d D
N11 N -0.1109(11) -0.005(2) 0.1912(8) 0.092(6) Uani 1 1 d D
C21 C -0.1287(12) -0.048(2) 0.2471(10) 0.083(7) Uani 1 1 d D
C22 C -0.2094(11) 0.041(3) 0.2631(15) 0.159(10) Uani 1 1 d D
H22C H -0.2490 0.0106 0.2310 0.190 Uiso 1 1 calc R
H22B H -0.2016 0.1583 0.2621 0.190 Uiso 1 1 calc R
H22A H -0.2274 0.0087 0.3062 0.190 Uiso 1 1 calc R
C24 C -0.1404(16) 0.099(3) 0.1456(10) 0.162(13) Uani 1 1 d D
H24C H -0.1886 0.1486 0.1619 0.243 Uiso 1 1 calc R
H24B H -0.1521 0.0381 0.1060 0.243 Uiso 1 1 calc R
H24A H -0.1016 0.1826 0.1361 0.243 Uiso 1 1 calc R
C23 C -0.0298(11) -0.104(3) 0.1767(12) 0.171(14) Uani 1 1 d D
H23A H -0.0398 -0.2201 0.1804 0.205 Uiso 1 1 calc R
H23B H 0.0104 -0.0720 0.2080 0.205 Uiso 1 1 calc R
H12B H -0.0115 -0.0791 0.1329 0.205 Uiso 1 1 calc R

loop_
_atom_site_aniso_label
_atom_site_aniso_U_11
_atom_site_aniso_U_22
_atom_site_aniso_U_33
_atom_site_aniso_U_23
_atom_site_aniso_U_13
_atom_site_aniso_U_12
Zn1 0.0223(7) 0.0292(10) 0.0299(7) 0.0037(12) -0.0024(7) -0.0018(7)
Zn2 0.0244(7) 0.0273(9) 0.0242(7) 0.0030(12) -0.0022(7) -0.0003(7)
N3 0.041(8) 0.011(8) 0.028(7) 0.015(6) 0.001(5) 0.002(5)
O4 0.022(5) 0.044(6) 0.034(4) -0.007(6) -0.005(5) 0.002(4)
O1 0.028(5) 0.055(7) 0.030(4) 0.015(6) -0.002(5) -0.012(4)
O2 0.031(5) 0.041(8) 0.029(5) 0.002(5) -0.002(4) -0.001(5)
N6 0.010(6) 0.023(9) 0.035(7) 0.009(7) -0.005(5) -0.003(5)
C1 0.026(6) 0.007(6) 0.034(6) 0.001(6) 0.011(6) 0.004(5)
C6 0.022(6) 0.028(7) 0.019(6) 0.016(6) 0.005(5) -0.006(6)
C14 0.026(7) 0.032(9) 0.025(7) 0.002(8) 0.000(6) -0.016(7)
C7 0.043(9) 0.018(8) 0.022(7) -0.002(7) 0.005(6) 0.002(8)
O3 0.058(7) 0.075(9) 0.023(5) 0.003(6) -0.009(5) 0.028(6)
N2 0.041(8) 0.052(11) 0.013(6) 0.004(6) 0.004(6) 0.022(7)
N1 0.028(6) 0.029(8) 0.029(7) 0.007(6) -0.004(5) 0.005(5)
C8 0.017(7) 0.034(10) 0.028(8) 0.004(7) -0.005(6) -0.005(6)
N4 0.028(6) 0.028(8) 0.023(6) -0.005(6) 0.001(5) 0.004(5)
C12 0.041(10) 0.026(11) 0.028(8) -0.003(8) -0.006(6) -0.009(8)
C13 0.041(9) 0.039(11) 0.033(8) 0.006(8) 0.004(7) 0.015(8)
N9 0.034(7) 0.014(7) 0.032(6) 0.001(6) 0.002(5) -0.002(5)
C2 0.024(8) 0.022(9) 0.022(7) 0.007(7) 0.002(6) -0.002(6)
N8 0.038(7) 0.042(10) 0.021(7) 0.004(7) -0.004(6) -0.005(6)
N5 0.024(6) 0.014(7) 0.046(7) 0.001(6) 0.004(6) 0.012(6)
C15 0.044(10) 0.031(11) 0.051(11) 0.009(10) -0.002(8) 0.005(8)
C5 0.019(8) 0.073(15) 0.033(9) 0.018(9) 0.008(6) -0.002(8)
C4 0.009(5) 0.019(7) 0.020(5) -0.009(5) 0.007(5) 0.001(5)
C9 0.035(9) 0.026(10) 0.019(7) 0.003(7) -0.008(7) -0.009(7)
C18 0.055(10) 0.038(12) 0.043(10) -0.008(9) -0.006(8) -0.013(8)
C11 0.036(8) 0.027(9) 0.018(7) -0.012(6) 0.001(6) -0.002(7)
C3 0.023(7) 0.028(10) 0.033(7) -0.005(7) 0.003(6) 0.004(6)
C10 0.031(8) 0.033(11) 0.027(7) 0.000(7) 0.000(6) 0.001(7)
C19 0.082(12) 0.064(15) 0.036(9) -0.005(10) 0.013(10) -0.047(11)
N10 0.064(9) 0.052(11) 0.050(8) -0.026(8) -0.001(7) -0.014(8)
C20 0.080(12) 0.096(18) 0.033(9) -0.012(11) 0.005(9) -0.059(12)
N7 0.102(12) 0.050(12) 0.035(7) 0.012(8) 0.002(7) -0.001(9)
C16 0.132(17) 0.040(14) 0.075(13) 0.016(12) 0.013(12) 0.043(13)
C17 0.115(15) 0.037(13) 0.054(10) -0.007(10) 0.020(11) 0.011(11)
O5 0.237(18) 0.081(12) 0.066(8) 0.026(8) -0.033(9) -0.054(11)
N11 0.125(14) 0.069(13) 0.082(12) 0.006(11) -0.053(12) -0.036(10)
C21 0.123(17) 0.053(16) 0.072(14) 0.009(13) -0.057(13) -0.017(13)
C22 0.112(18) 0.11(2) 0.25(3) -0.06(3) -0.02(2) -0.055(17)
C24 0.27(3) 0.10(2) 0.123(19) 0.039(18) -0.11(2) -0.10(2)
C23 0.065(14) 0.20(3) 0.25(3) -0.19(2) 0.012(16) -0.015(17)

loop_
_atom_type_symbol
_atom_type_description
_atom_type_scat_dispersion_real
_atom_type_scat_dispersion_imag
_atom_type_scat_source
C C 0.0033 0.0016 'International Tables Vol C Tables 4.2.6.8 and 6.1.1.4'
H H 0.0000 0.0000 'International Tables Vol C Tables 4.2.6.8 and 6.1.1.4'
N N 0.0061 0.0033 'International Tables Vol C Tables 4.2.6.8 and 6.1.1.4'
O O 0.0106 0.0060 'International Tables Vol C Tables 4.2.6.8 and 6.1.1.4'
Zn Zn 0.2839 1.4301 'International Tables Vol C Tables 4.2.6.8 and 6.1.1.4'

loop_
_geom_angle_atom_site_label_1
_geom_angle_atom_site_label_2
_geom_angle_atom_site_label_3
_geom_angle
_geom_angle_site_symmetry_1
_geom_angle_site_symmetry_3
O1 Zn1 N8 115.3(4) 4_535 .
O1 Zn1 N1 109.9(4) 4_535 .
N8 Zn1 N1 117.6(4) . .
O1 Zn1 N6 101.1(4) 4_535 .
N8 Zn1 N6 108.0(5) . .
N1 Zn1 N6 102.8(4) . .
O4 Zn2 N9 120.6(4) 4_435 .
O4 Zn2 N3 101.3(4) 4_435 .
N9 Zn2 N3 109.8(5) . .
O4 Zn2 N4 109.1(4) 4_435 1_545
N9 Zn2 N4 110.2(4) . 1_545
N3 Zn2 N4 104.4(4) . 1_545
N2 N3 C2 107.1(11) . .
N2 N3 Zn2 122.2(9) . .
C2 N3 Zn2 130.6(10) . .
C14 O4 Zn2 119.7(8) . 4_535
C7 O1 Zn1 119.8(8) . 4_435
N5 N6 C9 107.9(12) . .
N5 N6 Zn1 121.8(8) . .
C9 N6 Zn1 130.2(10) . .
C2 C1 N1 108.6(11) . .
C2 C1 C6 122.0(12) . .
N1 C1 C6 129.3(12) . .
C5 C6 C1 114.1(12) . .
C5 C6 H6A 123.0 . .
C1 C6 H6A 123.0 . .
O3 C14 O4 127.3(12) . .
O3 C14 C11 119.8(12) . .
O4 C14 C11 112.7(10) . .
O2 C7 O1 125.5(12) . .
O2 C7 C4 118.5(11) . .
O1 C7 C4 116.0(10) . .
N1 N2 N3 111.2(11) . .
N2 N1 C1 105.4(11) . .
N2 N1 Zn1 116.3(9) . .
C1 N1 Zn1 136.0(8) . .
N4 C8 C9 105.1(11) . .
N4 C8 C13 132.9(14) . .
C9 C8 C13 121.9(13) . .
N5 N4 C8 110.3(10) . .
N5 N4 Zn2 112.8(8) . 1_565
C8 N4 Zn2 135.7(9) . 1_565
C13 C12 C11 120.1(12) . .
C13 C12 H12A 120.0 . .
C11 C12 H12A 120.0 . .
C12 C13 C8 117.9(13) . .
C12 C13 H13A 121.0 . .
C8 C13 H13A 121.0 . .
C18 N9 C19 104.1(12) . .
C18 N9 Zn2 128.7(9) . .
C19 N9 Zn2 127.2(10) . .
C1 C2 N3 107.7(11) . .
C1 C2 C3 122.8(12) . .
N3 C2 C3 129.0(12) . .
C15 N8 C17 106.1(14) . .
C15 N8 Zn1 127.1(13) . .
C17 N8 Zn1 126.5(11) . .
N4 N5 N6 108.5(10) . .
N8 C15 N7 111.0(16) . .
N8 C15 H15A 124.5 . .
N7 C15 H15A 124.5 . .
C6 C5 C4 123.2(13) . .
C6 C5 H5A 118.4 . .
C4 C5 H5A 118.4 . .
C5 C4 C3 122.0(12) . .
C5 C4 C7 120.7(11) . .
C3 C4 C7 117.2(11) . .
N6 C9 C8 108.2(12) . .
N6 C9 C10 130.8(13) . .
C8 C9 C10 120.8(12) . .
N9 C18 N10 112.1(14) . .
N9 C18 H18A 123.9 . .
N10 C18 H18A 123.9 . .
C10 C11 C12 121.9(13) . .
C10 C11 C14 119.4(12) . .
C12 C11 C14 118.1(11) . .
C2 C3 C4 115.5(12) . .
C2 C3 H3A 122.3 . .
C4 C3 H3A 122.3 . .
C11 C10 C9 117.3(13) . .
C11 C10 H10A 121.4 . .
C9 C10 H10A 121.4 . .
N9 C19 C20 110.9(14) . .
N9 C19 H19A 124.5 . .
C20 C19 H19A 124.5 . .
C20 N10 C18 107.3(14) . .
C20 N10 H10B 126.3 . .
C18 N10 H10B 126.3 . .
N10 C20 C19 105.4(13) . .
N10 C20 H20A 127.3 . .
C19 C20 H20A 127.3 . .
C15 N7 C16 109.6(13) . .
C15 N7 H7A 125.2 . .
C16 N7 H7A 125.2 . .
N7 C16 C17 103.9(15) . .
N7 C16 H16A 128.0 . .
C17 C16 H16A 128.1 . .
C16 C17 N8 109.3(15) . .
C16 C17 H17A 125.3 . .
N8 C17 H17A 125.3 . .
C21 N11 C24 137(2) . .
C21 N11 C23 103.4(19) . .
C24 N11 C23 120(2) . .
O5 C21 N11 139(2) . .
O5 C21 C22 116(2) . .
N11 C21 C22 106(2) . .
C21 C22 H22C 109.5 . .
C21 C22 H22B 109.5 . .
H22C C22 H22B 109.5 . .
C21 C22 H22A 109.5 . .
H22C C22 H22A 109.5 . .
H22B C22 H22A 109.5 . .
N11 C24 H24C 109.5 . .
N11 C24 H24B 109.5 . .
H24C C24 H24B 109.5 . .
N11 C24 H24A 109.5 . .
H24C C24 H24A 109.5 . .
H24B C24 H24A 109.5 . .
N11 C23 H23A 109.5 . .
N11 C23 H23B 109.5 . .
H23A C23 H23B 109.5 . .
N11 C23 H12B 109.5 . .
H23A C23 H12B 109.5 . .
H23B C23 H12B 109.5 . .

loop_
_geom_bond_atom_site_label_1
_geom_bond_atom_site_label_2
_geom_bond_distance
_geom_bond_site_symmetry_2
Zn1 O1 1.946(7) 4_535
Zn1 N8 1.985(12) .
Zn1 N1 1.996(11) .
Zn1 N6 2.031(12) .
Zn2 O4 1.923(7) 4_435
Zn2 N9 1.957(10) .
Zn2 N3 2.020(11) .
Zn2 N4 2.036(10) 1_545
N3 N2 1.336(16) .
N3 C2 1.354(15) .
O4 C14 1.283(14) .
O4 Zn2 1.923(7) 4_535
O1 C7 1.258(14) .
O1 Zn1 1.946(7) 4_435
O2 C7 1.244(12) .
N6 N5 1.346(14) .
N6 C9 1.360(15) .
C1 C2 1.348(16) .
C1 N1 1.379(14) .
C1 C6 1.450(17) .
C6 C5 1.382(15) .
C6 H6A 0.9300 .
C14 O3 1.194(12) .
C14 C11 1.540(17) .
C7 C4 1.530(16) .
N2 N1 1.332(12) .
C8 N4 1.363(14) .
C8 C9 1.389(17) .
C8 C13 1.368(17) .
N4 N5 1.328(12) .
N4 Zn2 2.036(10) 1_565
C12 C13 1.396(16) .
C12 C11 1.423(17) .
C12 H12A 0.9300 .
C13 H13A 0.9300 .
N9 C18 1.307(16) .
N9 C19 1.345(15) .
C2 C3 1.403(15) .
N8 C15 1.264(17) .
N8 C17 1.357(19) .
C15 N7 1.318(18) .
C15 H15A 0.9300 .
C5 C4 1.383(17) .
C5 H5A 0.9300 .
C4 C3 1.396(14) .
C9 C10 1.419(16) .
C18 N10 1.345(16) .
C18 H18A 0.9300 .
C11 C10 1.355(15) .
C3 H3A 0.9300 .
C10 H10A 0.9300 .
C19 C20 1.366(19) .
C19 H19A 0.9300 .
N10 C20 1.327(18) .
N10 H10B 0.8600 .
C20 H20A 0.9300 .
N7 C16 1.325(19) .
N7 H7A 0.8600 .
C16 C17 1.36(2) .
C16 H16A 0.9300 .
C17 H17A 0.9300 .
O5 C21 1.171(19) .
N11 C21 1.22(2) .
N11 C24 1.34(2) .
N11 C23 1.60(2) .
C21 C22 1.56(2) .
C22 H22C 0.9600 .
C22 H22B 0.9600 .
C22 H22A 0.9600 .
C24 H24C 0.9600 .
C24 H24B 0.9600 .
C24 H24A 0.9600 .
C23 H23A 0.9600 .
C23 H23B 0.9600 .
C23 H12B 0.9600 .
